data_7046761
loop_
_publ_author_name
'Gupta, Vijay'
'Mandal, Sanjay K.'

_publ_section_title
;
 Coordination driven self-assembly of [2 + 2 + 2] molecular squares:
 synthesis, crystal structures, catalytic and luminescence properties.
;
_journal_issue 29
_journal_name_full 'Dalton transactions (Cambridge, England : 2003)'
_journal_page_first 9742
_journal_page_last 9754
_journal_paper_doi 10.1039/c8dt01367e
_journal_volume 47
_journal_year 2018
_chemical_formula_moiety 'C64 H74 Mn2 N6 O10 Si2'
_chemical_formula_sum 'C64 H74 Mn2 N6 O10 Si2'
_chemical_formula_weight 1253.35
_space_group_crystal_system triclinic
_space_group_IT_number 2
_space_group_name_Hall '-P 1'
_space_group_name_H-M_alt 'P -1'
_symmetry_space_group_name_Hall '-P 1'
_symmetry_space_group_name_H-M 'P -1'
_atom_sites_solution_hydrogens mixed
_audit_update_record
;
2018-06-01 deposited with the CCDC.
2018-06-18 downloaded from the CCDC.
;
_cell_angle_alpha 98.608(2)
_cell_angle_beta 100.9110(10)
_cell_angle_gamma 104.0960(10)
_cell_formula_units_Z 1
_cell_length_a 8.7239(2)
_cell_length_b 13.9878(4)
_cell_length_c 14.5801(4)
_cell_measurement_reflns_used 4005
_cell_measurement_temperature 296.(2)
_cell_measurement_theta_max 30.1379
_cell_measurement_theta_min 1.8738
_cell_volume 1658.23(8)
_computing_cell_refinement 'APEX2 v2014.11-0 (Bruker AXS)'
_computing_data_collection 'APEX2 v2014.11-0 (Bruker AXS)'
_computing_data_reduction 'SAINT v8.34A (Bruker, 2013)'
_computing_molecular_graphics 'Olex2 (Dolomanov et al., 2009)'
_computing_publication_material 'Olex2 (Dolomanov et al., 2009)'
_computing_structure_refinement 'SHELXL-2014/7 (Sheldrick, 2014)'
_computing_structure_solution 'SHELXT 2014/5 (Sheldrick, 2014)'
_diffrn_ambient_temperature 296.(2)
_diffrn_detector_area_resol_mean 8.3333
_diffrn_measured_fraction_theta_full 0.999
_diffrn_measured_fraction_theta_max 0.999
_diffrn_measurement_device_type 'Bruker Kappa APEX II'
_diffrn_measurement_method 'phi and omega scan'
_diffrn_radiation_monochromator Graphite
_diffrn_radiation_type 'Mo K\a'
_diffrn_radiation_wavelength 0.71073
_diffrn_reflns_av_R_equivalents 0.0397
_diffrn_reflns_av_unetI/netI 0.0206
_diffrn_reflns_limit_h_max 10
_diffrn_reflns_limit_h_min -10
_diffrn_reflns_limit_k_max 16
_diffrn_reflns_limit_k_min -16
_diffrn_reflns_limit_l_max 17
_diffrn_reflns_limit_l_min -17
_diffrn_reflns_number 44511
_diffrn_reflns_theta_full 25.07
_diffrn_reflns_theta_max 25.07
_diffrn_reflns_theta_min 1.45
_diffrn_source 'Sealed tube'
_diffrn_source_type 'Fine Focus'
_exptl_absorpt_coefficient_mu 0.475
_exptl_absorpt_correction_T_max 0.7452
_exptl_absorpt_correction_T_min 0.6917
_exptl_absorpt_correction_type multi-scan
_exptl_absorpt_process_details 'SADABS V2012/1 (Bruker AXS Inc.)'
_exptl_crystal_colour colourless
_exptl_crystal_density_diffrn 1.255
_exptl_crystal_density_method 'not measured'
_exptl_crystal_description block
_exptl_crystal_F_000 658
_exptl_crystal_size_max 0.200
_exptl_crystal_size_mid 0.200
_exptl_crystal_size_min 0.200
_refine_diff_density_max 0.281
_refine_diff_density_min -0.303
_refine_ls_extinction_method none
_refine_ls_goodness_of_fit_ref 1.026
_refine_ls_hydrogen_treatment constr
_refine_ls_matrix_type full
_refine_ls_number_parameters 385
_refine_ls_number_reflns 5899
_refine_ls_number_restraints 0
_refine_ls_restrained_S_all 1.026
_refine_ls_R_factor_all 0.0350
_refine_ls_R_factor_gt 0.0301
_refine_ls_shift/su_max 0.001
_refine_ls_shift/su_mean 0.000
_refine_ls_structure_factor_coef Fsqd
_refine_ls_weighting_details 'w=1/[\s^2^(Fo^2^)+(0.0398P)^2^+0.6933P] where P=(Fo^2^+2Fc^2^)/3'
_refine_ls_weighting_scheme calc
_refine_ls_wR_factor_gt 0.0805
_refine_ls_wR_factor_ref 0.0849
_reflns_number_gt 5305
_reflns_number_total 5899
_reflns_threshold_expression 'I > 2\s(I)'
_cod_data_source_file c8dt01367e2.cif
_cod_data_source_block 1
_cod_depositor_comments 'Adding full bibliography for 7046761--7046765.cif.'
_cod_database_code 7046761

loop_
_space_group_symop_operation_xyz
'x, y, z'
'-x, -y, -z'

loop_
_atom_site_type_symbol
_atom_site_label
_atom_site_fract_x
_atom_site_fract_y
_atom_site_fract_z
_atom_site_U_iso_or_equiv
_atom_site_adp_type
_atom_site_calc_flag
_atom_site_refinement_flags_adp
_atom_site_refinement_flags_posn
_atom_site_occupancy
Mn Mn1 0.68015(3) 0.74768(2) 0.81555(2) 0.03259(9) Uani d . . 1
Si Si1 0.90023(8) 0.15027(4) 0.69156(4) 0.05223(15) Uani d . . 1
O O5 0.92337(14) 0.81808(9) 0.91652(8) 0.0422(3) Uani d . . 1
H H5A 0.9927 0.8536 0.8888 0.063 Uiso d U R 1
H H5B 0.9707 0.7717 0.9324 0.063 Uiso d U R 1
O O4 1.24265(15) 0.20681(10) 0.30564(9) 0.0461(3) Uani d . . 1
O O1 0.74345(15) 0.61014(10) 0.78270(9) 0.0479(3) Uani d . . 1
O O2 0.95178(15) 0.63185(10) 0.90674(10) 0.0501(3) Uani d . . 1
O O3 0.98217(16) 0.13054(11) 0.23457(9) 0.0526(3) Uani d . . 1
N N2 0.39046(15) 0.71585(10) 0.76086(9) 0.0327(3) Uani d . . 1
N N1 0.62681(16) 0.89837(11) 0.85459(10) 0.0384(3) Uani d . . 1
N N3 0.56946(17) 0.68836(11) 0.93154(10) 0.0398(3) Uani d . . 1
C C2 0.8648(2) 0.47738(13) 0.79529(12) 0.0382(4) Uani d . . 1
C C1 0.8533(2) 0.58145(13) 0.83105(12) 0.0386(4) Uani d . . 1
C C16 1.0975(2) 0.16507(13) 0.30637(12) 0.0373(4) Uani d . . 1
C C24 0.41138(19) 0.67816(12) 0.92632(12) 0.0351(4) Uani d . . 1
C C21 0.47921(19) 0.90197(12) 0.81020(12) 0.0356(4) Uani d . . 1
C C22 0.3805(2) 0.81251(12) 0.73277(12) 0.0379(4) Uani d . . 1
H H22A 0.2678 0.8136 0.7188 0.045 Uiso calc U R 1
H H22B 0.4197 0.8171 0.6751 0.045 Uiso calc U R 1
C C10 0.9684(2) 0.14941(14) 0.57685(13) 0.0451(4) Uani d . . 1
C C13 1.0593(2) 0.15683(13) 0.40194(12) 0.0372(4) Uani d . . 1
C C7 0.9516(2) 0.43153(14) 0.85532(13) 0.0445(4) Uani d . . 1
H H7 1.0058 0.4661 0.9171 0.053 Uiso calc U R 1
C C29 0.3097(2) 0.62567(13) 0.67840(13) 0.0432(4) Uani d . . 1
C C6 0.9586(2) 0.33470(14) 0.82441(13) 0.0461(4) Uani d . . 1
H H6 1.0148 0.3046 0.8669 0.055 Uiso calc U R 1
C C11 0.8735(2) 0.08588(14) 0.49274(13) 0.0444(4) Uani d . . 1
H H11 0.7779 0.0393 0.494 0.053 Uiso calc U R 1
C C12 0.9171(2) 0.08988(14) 0.40660(13) 0.0421(4) Uani d . . 1
H H12 0.8497 0.0468 0.3511 0.051 Uiso calc U R 1
C C20 0.4225(2) 0.98444(14) 0.83313(13) 0.0454(4) Uani d . . 1
H H20 0.3173 0.9837 0.8045 0.054 Uiso calc U R 1
C C23 0.3149(2) 0.70767(14) 0.84370(12) 0.0400(4) Uani d . . 1
H H23A 0.2091 0.6584 0.8219 0.048 Uiso calc U R 1
H H23B 0.2974 0.7721 0.8664 0.048 Uiso calc U R 1
C C25 0.3383(2) 0.64624(16) 0.99674(14) 0.0513(5) Uani d . . 1
H H25 0.2283 0.6397 0.9918 0.062 Uiso calc U R 1
C C17 0.7228(2) 0.97977(15) 0.91883(14) 0.0480(4) Uani d . . 1
H H17 0.8252 0.9779 0.9498 0.058 Uiso calc U R 1
C C28 0.6557(2) 0.66429(17) 1.00662(14) 0.0538(5) Uani d . . 1
H H28 0.7649 0.6694 1.0096 0.065 Uiso calc U R 1
C C19 0.5236(3) 1.06779(15) 0.89889(15) 0.0543(5) Uani d . . 1
H H19 0.4882 1.1244 0.9143 0.065 Uiso calc U R 1
C C30 0.1341(2) 0.62229(17) 0.63305(16) 0.0613(6) Uani d . . 1
H H30A 0.0747 0.627 0.6819 0.092 Uiso calc U R 1
H H30B 0.0831 0.5601 0.5876 0.092 Uiso calc U R 1
H H30C 0.1346 0.6777 0.6013 0.092 Uiso calc U R 1
C C5 0.8849(3) 0.28120(14) 0.73248(13) 0.0468(4) Uani d . . 1
C C18 0.6767(3) 1.06623(15) 0.94116(15) 0.0547(5) Uani d . . 1
H H18 0.7482 1.1224 0.9841 0.066 Uiso calc U R 1
C C14 1.1590(3) 0.21778(17) 0.48570(15) 0.0595(6) Uani d . . 1
H H14 1.2578 0.2613 0.4847 0.071 Uiso calc U R 1
C C32 0.4094(3) 0.63039(17) 0.60293(14) 0.0596(5) Uani d . . 1
H H32A 0.4123 0.691 0.579 0.089 Uiso calc U R 1
H H32B 0.3605 0.573 0.5514 0.089 Uiso calc U R 1
H H32C 0.5182 0.6302 0.6309 0.089 Uiso calc U R 1
C C31 0.3117(3) 0.52977(15) 0.71671(17) 0.0617(6) Uani d . . 1
H H31A 0.4206 0.5345 0.7493 0.092 Uiso calc U R 1
H H31B 0.2737 0.4726 0.6646 0.092 Uiso calc U R 1
H H31C 0.2419 0.5221 0.7603 0.092 Uiso calc U R 1
C C27 0.5913(3) 0.63274(19) 1.07888(15) 0.0648(6) Uani d . . 1
H H27 0.6554 0.6173 1.1301 0.078 Uiso calc U R 1
C C3 0.7880(3) 0.42489(17) 0.70353(14) 0.0607(6) Uani d . . 1
H H3 0.7276 0.454 0.6622 0.073 Uiso calc U R 1
C C15 1.1131(3) 0.21456(17) 0.57149(15) 0.0660(6) Uani d . . 1
H H15 1.1811 0.2573 0.627 0.079 Uiso calc U R 1
C C26 0.4298(3) 0.6243(2) 1.07421(16) 0.0682(7) Uani d . . 1
H H26 0.3828 0.6039 1.1228 0.082 Uiso calc U R 1
C C4 0.8002(3) 0.32939(17) 0.67282(14) 0.0701(7) Uani d . . 1
H H4 0.7502 0.2962 0.6101 0.084 Uiso calc U R 1
C C9 1.0502(4) 0.12257(18) 0.78528(17) 0.0774(8) Uani d . . 1
H H9A 1.0511 0.0537 0.7683 0.116 Uiso calc U R 1
H H9B 1.0204 0.1334 0.8453 0.116 Uiso calc U R 1
H H9C 1.1564 0.1663 0.7906 0.116 Uiso calc U R 1
C C8 0.6978(4) 0.05814(19) 0.66876(19) 0.0813(8) Uani d . . 1
H H8A 0.6216 0.0758 0.6223 0.122 Uiso calc U R 1
H H8B 0.6619 0.0589 0.7271 0.122 Uiso calc U R 1
H H8C 0.7051 -0.008 0.6451 0.122 Uiso calc U R 1

loop_
_atom_site_aniso_label
_atom_site_aniso_U_11
_atom_site_aniso_U_22
_atom_site_aniso_U_33
_atom_site_aniso_U_12
_atom_site_aniso_U_13
_atom_site_aniso_U_23
Mn1 0.02547(14) 0.04222(15) 0.03437(14) 0.01186(10) 0.01104(10) 0.01195(11)
Si1 0.0815(4) 0.0441(3) 0.0436(3) 0.0232(3) 0.0329(3) 0.0147(2)
O5 0.0329(6) 0.0514(7) 0.0430(7) 0.0114(5) 0.0091(5) 0.0120(6)
O4 0.0384(7) 0.0623(8) 0.0431(7) 0.0126(6) 0.0183(5) 0.0188(6)
O1 0.0452(7) 0.0513(7) 0.0514(7) 0.0244(6) 0.0075(6) 0.0099(6)
O2 0.0403(7) 0.0492(7) 0.0591(8) 0.0177(6) 0.0039(6) 0.0076(6)
O3 0.0440(7) 0.0692(9) 0.0422(7) 0.0050(6) 0.0128(6) 0.0190(6)
N2 0.0280(7) 0.0362(7) 0.0349(7) 0.0088(6) 0.0081(5) 0.0098(6)
N1 0.0313(7) 0.0428(8) 0.0399(8) 0.0092(6) 0.0082(6) 0.0065(6)
N3 0.0303(7) 0.0560(9) 0.0388(8) 0.0136(6) 0.0127(6) 0.0186(7)
C2 0.0353(9) 0.0467(10) 0.0410(9) 0.0158(7) 0.0192(7) 0.0150(8)
C1 0.0319(9) 0.0458(10) 0.0462(10) 0.0146(8) 0.0185(8) 0.0160(8)
C16 0.0408(10) 0.0376(9) 0.0419(9) 0.0162(8) 0.0181(8) 0.0140(7)
C24 0.0294(8) 0.0370(9) 0.0380(9) 0.0053(7) 0.0115(7) 0.0071(7)
C21 0.0325(8) 0.0395(9) 0.0368(9) 0.0097(7) 0.0109(7) 0.0108(7)
C22 0.0346(9) 0.0408(9) 0.0390(9) 0.0127(7) 0.0049(7) 0.0115(7)
C10 0.0610(12) 0.0407(10) 0.0427(10) 0.0183(9) 0.0255(9) 0.0123(8)
C13 0.0402(9) 0.0388(9) 0.0408(9) 0.0170(7) 0.0177(7) 0.0129(7)
C7 0.0417(10) 0.0502(11) 0.0438(10) 0.0185(8) 0.0093(8) 0.0078(8)
C29 0.0366(9) 0.0409(10) 0.0448(10) 0.0061(8) 0.0028(8) 0.0034(8)
C6 0.0480(10) 0.0509(11) 0.0470(10) 0.0242(9) 0.0120(8) 0.0151(8)
C11 0.0449(10) 0.0476(10) 0.0455(10) 0.0098(8) 0.0202(8) 0.0171(8)
C12 0.0436(10) 0.0456(10) 0.0374(9) 0.0093(8) 0.0117(7) 0.0115(8)
C20 0.0423(10) 0.0483(10) 0.0497(10) 0.0195(8) 0.0113(8) 0.0105(8)
C23 0.0291(8) 0.0503(10) 0.0459(10) 0.0127(7) 0.0145(7) 0.0161(8)
C25 0.0320(9) 0.0711(13) 0.0518(11) 0.0056(9) 0.0171(8) 0.0216(10)
C17 0.0349(9) 0.0531(11) 0.0489(10) 0.0079(8) 0.0059(8) 0.0012(9)
C28 0.0348(10) 0.0852(15) 0.0502(11) 0.0200(10) 0.0134(8) 0.0318(10)
C19 0.0596(13) 0.0442(11) 0.0600(12) 0.0190(9) 0.0184(10) 0.0006(9)
C30 0.0434(11) 0.0619(13) 0.0617(13) 0.0053(10) -0.0086(10) 0.0033(10)
C5 0.0647(12) 0.0484(10) 0.0398(10) 0.0240(9) 0.0263(9) 0.0158(8)
C18 0.0514(12) 0.0472(11) 0.0555(12) 0.0064(9) 0.0116(9) -0.0058(9)
C14 0.0564(12) 0.0605(13) 0.0501(11) -0.0077(10) 0.0220(10) 0.0042(10)
C32 0.0640(13) 0.0596(13) 0.0464(11) 0.0116(10) 0.0122(10) -0.0052(9)
C31 0.0608(13) 0.0405(11) 0.0750(14) 0.0074(9) 0.0063(11) 0.0091(10)
C27 0.0473(12) 0.1014(18) 0.0526(12) 0.0161(12) 0.0129(9) 0.0430(12)
C3 0.0893(16) 0.0627(13) 0.0400(11) 0.0392(12) 0.0099(10) 0.0173(9)
C15 0.0751(15) 0.0631(14) 0.0430(11) -0.0080(11) 0.0206(10) -0.0035(10)
C26 0.0475(12) 0.1087(19) 0.0543(12) 0.0090(12) 0.0215(10) 0.0439(13)
C4 0.117(2) 0.0631(14) 0.0334(10) 0.0419(14) 0.0073(11) 0.0059(9)
C9 0.132(2) 0.0609(14) 0.0594(14) 0.0532(16) 0.0302(15) 0.0201(11)
C8 0.103(2) 0.0686(15) 0.0813(17) 0.0098(14) 0.0586(16) 0.0197(13)

loop_
_atom_type_symbol
_atom_type_description
_atom_type_scat_dispersion_real
_atom_type_scat_dispersion_imag
_atom_type_scat_source
C C 0.0033 0.0016 'International Tables Vol C Tables 4.2.6.8 and 6.1.1.4'
H H 0.0000 0.0000 'International Tables Vol C Tables 4.2.6.8 and 6.1.1.4'
Mn Mn 0.3368 0.7283 'International Tables Vol C Tables 4.2.6.8 and 6.1.1.4'
N N 0.0061 0.0033 'International Tables Vol C Tables 4.2.6.8 and 6.1.1.4'
O O 0.0106 0.0060 'International Tables Vol C Tables 4.2.6.8 and 6.1.1.4'
Si Si 0.0817 0.0704 'International Tables Vol C Tables 4.2.6.8 and 6.1.1.4'

loop_
_geom_angle_atom_site_label_1
_geom_angle_atom_site_label_2
_geom_angle_atom_site_label_3
_geom_angle_site_symmetry_1
_geom_angle_site_symmetry_3
_geom_angle
O4 Mn1 O1 2_766 . 89.92(5)
O4 Mn1 O5 2_766 . 94.73(5)
O1 Mn1 O5 . . 90.40(5)
O4 Mn1 N3 2_766 . 173.03(5)
O1 Mn1 N3 . . 89.11(5)
O5 Mn1 N3 . . 92.18(5)
O4 Mn1 N1 2_766 . 89.71(5)
O1 Mn1 N1 . . 176.95(5)
O5 Mn1 N1 . . 86.62(5)
N3 Mn1 N1 . . 91.61(5)
O4 Mn1 N2 2_766 . 100.04(5)
O1 Mn1 N2 . . 109.12(5)
O5 Mn1 N2 . . 155.35(5)
N3 Mn1 N2 . . 73.79(5)
N1 Mn1 N2 . . 73.92(5)
C8 Si1 C9 . . 111.06(13)
C8 Si1 C10 . . 109.18(10)
C9 Si1 C10 . . 111.45(11)
C8 Si1 C5 . . 109.76(11)
C9 Si1 C5 . . 108.62(10)
C10 Si1 C5 . . 106.68(8)
Mn1 O5 H5A . . 111.3
Mn1 O5 H5B . . 111.2
H5A O5 H5B . . 102.7
C16 O4 Mn1 . 2_766 124.65(11)
C1 O1 Mn1 . . 127.77(12)
C23 N2 C22 . . 107.36(13)
C23 N2 C29 . . 111.94(13)
C22 N2 C29 . . 112.15(13)
C23 N2 Mn1 . . 108.83(9)
C22 N2 Mn1 . . 101.13(9)
C29 N2 Mn1 . . 114.71(10)
C17 N1 C21 . . 118.06(15)
C17 N1 Mn1 . . 127.08(12)
C21 N1 Mn1 . . 114.80(11)
C24 N3 C28 . . 118.04(15)
C24 N3 Mn1 . . 118.89(11)
C28 N3 Mn1 . . 123.06(12)
C7 C2 C3 . . 118.41(17)
C7 C2 C1 . . 119.92(16)
C3 C2 C1 . . 121.66(16)
O2 C1 O1 . . 125.40(16)
O2 C1 C2 . . 117.48(15)
O1 C1 C2 . . 117.11(16)
O3 C16 O4 . . 125.50(16)
O3 C16 C13 . . 116.98(15)
O4 C16 C13 . . 117.52(15)
N3 C24 C25 . . 121.61(16)
N3 C24 C23 . . 118.33(14)
C25 C24 C23 . . 119.99(15)
N1 C21 C20 . . 121.72(16)
N1 C21 C22 . . 116.46(14)
C20 C21 C22 . . 121.81(15)
N2 C22 C21 . . 111.79(13)
N2 C22 H22A . . 109.3
C21 C22 H22A . . 109.3
N2 C22 H22B . . 109.3
C21 C22 H22B . . 109.3
H22A C22 H22B . . 107.9
C11 C10 C15 . . 116.80(17)
C11 C10 Si1 . . 121.24(14)
C15 C10 Si1 . . 121.92(15)
C14 C13 C12 . . 118.26(16)
C14 C13 C16 . . 121.89(16)
C12 C13 C16 . . 119.79(16)
C2 C7 C6 . . 120.52(17)
C2 C7 H7 . . 119.7
C6 C7 H7 . . 119.7
N2 C29 C32 . . 109.09(14)
N2 C29 C31 . . 108.12(15)
C32 C29 C31 . . 107.95(17)
N2 C29 C30 . . 112.19(15)
C32 C29 C30 . . 109.58(17)
C31 C29 C30 . . 109.81(17)
C5 C6 C7 . . 122.15(17)
C5 C6 H6 . . 118.9
C7 C6 H6 . . 118.9
C10 C11 C12 . . 121.61(17)
C10 C11 H11 . . 119.2
C12 C11 H11 . . 119.2
C13 C12 C11 . . 120.94(17)
C13 C12 H12 . . 119.5
C11 C12 H12 . . 119.5
C19 C20 C21 . . 119.25(17)
C19 C20 H20 . . 120.4
C21 C20 H20 . . 120.4
N2 C23 C24 . . 115.34(13)
N2 C23 H23A . . 108.4
C24 C23 H23A . . 108.4
N2 C23 H23B . . 108.4
C24 C23 H23B . . 108.4
H23A C23 H23B . . 107.5
C26 C25 C24 . . 119.41(17)
C26 C25 H25 . . 120.3
C24 C25 H25 . . 120.3
N1 C17 C18 . . 122.95(18)
N1 C17 H17 . . 118.5
C18 C17 H17 . . 118.5
N3 C28 C27 . . 123.33(18)
N3 C28 H28 . . 118.3
C27 C28 H28 . . 118.3
C18 C19 C20 . . 119.18(18)
C18 C19 H19 . . 120.4
C20 C19 H19 . . 120.4
C29 C30 H30A . . 109.5
C29 C30 H30B . . 109.5
H30A C30 H30B . . 109.5
C29 C30 H30C . . 109.5
H30A C30 H30C . . 109.5
H30B C30 H30C . . 109.5
C6 C5 C4 . . 116.34(17)
C6 C5 Si1 . . 121.21(14)
C4 C5 Si1 . . 122.46(15)
C19 C18 C17 . . 118.69(18)
C19 C18 H18 . . 120.7
C17 C18 H18 . . 120.7
C13 C14 C15 . . 120.41(19)
C13 C14 H14 . . 119.8
C15 C14 H14 . . 119.8
C29 C32 H32A . . 109.5
C29 C32 H32B . . 109.5
H32A C32 H32B . . 109.5
C29 C32 H32C . . 109.5
H32A C32 H32C . . 109.5
H32B C32 H32C . . 109.5
C29 C31 H31A . . 109.5
C29 C31 H31B . . 109.5
H31A C31 H31B . . 109.5
C29 C31 H31C . . 109.5
H31A C31 H31C . . 109.5
H31B C31 H31C . . 109.5
C28 C27 C26 . . 118.43(19)
C28 C27 H27 . . 120.8
C26 C27 H27 . . 120.8
C2 C3 C4 . . 120.36(19)
C2 C3 H3 . . 119.8
C4 C3 H3 . . 119.8
C14 C15 C10 . . 121.89(19)
C14 C15 H15 . . 119.1
C10 C15 H15 . . 119.1
C27 C26 C25 . . 119.15(18)
C27 C26 H26 . . 120.4
C25 C26 H26 . . 120.4
C3 C4 C5 . . 122.18(19)
C3 C4 H4 . . 118.9
C5 C4 H4 . . 118.9
Si1 C9 H9A . . 109.5
Si1 C9 H9B . . 109.5
H9A C9 H9B . . 109.5
Si1 C9 H9C . . 109.5
H9A C9 H9C . . 109.5
H9B C9 H9C . . 109.5
Si1 C8 H8A . . 109.5
Si1 C8 H8B . . 109.5
H8A C8 H8B . . 109.5
Si1 C8 H8C . . 109.5
H8A C8 H8C . . 109.5
H8B C8 H8C . . 109.5

loop_
_geom_bond_atom_site_label_1
_geom_bond_atom_site_label_2
_geom_bond_site_symmetry_2
_geom_bond_distance
Mn1 O4 2_766 2.1354(12)
Mn1 O1 . 2.1395(12)
Mn1 O5 . 2.2371(12)
Mn1 N3 . 2.2647(14)
Mn1 N1 . 2.2809(14)
Mn1 N2 . 2.4091(13)
Si1 C8 . 1.852(3)
Si1 C9 . 1.859(3)
Si1 C10 . 1.8778(18)
Si1 C5 . 1.8841(19)
O5 H5A . 0.8852
O5 H5B . 0.8855
O4 C16 . 1.261(2)
O4 Mn1 2_766 2.1353(12)
O1 C1 . 1.262(2)
O2 C1 . 1.251(2)
O3 C16 . 1.247(2)
N2 C23 . 1.487(2)
N2 C22 . 1.488(2)
N2 C29 . 1.525(2)
N1 C17 . 1.340(2)
N1 C21 . 1.344(2)
N3 C24 . 1.338(2)
N3 C28 . 1.342(2)
C2 C7 . 1.380(2)
C2 C3 . 1.380(3)
C2 C1 . 1.505(2)
C16 C13 . 1.507(2)
C24 C25 . 1.381(2)
C24 C23 . 1.505(2)
C21 C20 . 1.383(2)
C21 C22 . 1.505(2)
C22 H22A . 0.97
C22 H22B . 0.97
C10 C11 . 1.382(3)
C10 C15 . 1.388(3)
C13 C14 . 1.378(3)
C13 C12 . 1.380(2)
C7 C6 . 1.382(3)
C7 H7 . 0.93
C29 C32 . 1.526(3)
C29 C31 . 1.531(3)
C29 C30 . 1.536(3)
C6 C5 . 1.382(3)
C6 H6 . 0.93
C11 C12 . 1.385(2)
C11 H11 . 0.93
C12 H12 . 0.93
C20 C19 . 1.379(3)
C20 H20 . 0.93
C23 H23A . 0.97
C23 H23B . 0.97
C25 C26 . 1.374(3)
C25 H25 . 0.93
C17 C18 . 1.378(3)
C17 H17 . 0.93
C28 C27 . 1.365(3)
C28 H28 . 0.93
C19 C18 . 1.368(3)
C19 H19 . 0.93
C30 H30A . 0.96
C30 H30B . 0.96
C30 H30C . 0.96
C5 C4 . 1.390(3)
C18 H18 . 0.93
C14 C15 . 1.388(3)
C14 H14 . 0.93
C32 H32A . 0.96
C32 H32B . 0.96
C32 H32C . 0.96
C31 H31A . 0.96
C31 H31B . 0.96
C31 H31C . 0.96
C27 C26 . 1.373(3)
C27 H27 . 0.93
C3 C4 . 1.380(3)
C3 H3 . 0.93
C15 H15 . 0.93
C26 H26 . 0.93
C4 H4 . 0.93
C9 H9A . 0.96
C9 H9B . 0.96
C9 H9C . 0.96
C8 H8A . 0.96
C8 H8B . 0.96
C8 H8C . 0.96

loop_
_geom_hbond_atom_site_label_D
_geom_hbond_atom_site_label_H
_geom_hbond_atom_site_label_A
_geom_hbond_site_symmetry_A
_geom_hbond_distance_DH
_geom_hbond_distance_HA
_geom_hbond_distance_DA
_geom_hbond_angle_DHA
O5 H5A O3 2_766 0.89 1.89 2.6308(17) 140.0
O5 H5B O2 . 0.89 1.90 2.6616(18) 143.7
